data_4507041
loop_
_publ_author_name
'Stilinovi\'c, Vladimir'
'Kaitner, Branko'

_publ_section_title
;
 Salts and Co-Crystals of Gentisic Acid with Pyridine Derivatives: The
 Effect of Proton Transfer on the Crystal Packing (and Vice Versa)
;
_journal_issue 11
_journal_name_full 'Crystal Growth &amp; Design'
_journal_page_first 5763
_journal_paper_doi 10.1021/cg301267h
_journal_volume 12
_journal_year 2012
_chemical_formula_moiety 'C7 H5 O4, C7 H10 N'
_chemical_formula_sum 'C14 H15 N O4'
_chemical_formula_weight 261.27
_chemical_name_systematic
;
3,5-dimethylpyridinium 2,5-dihydroxybenzoate
;
_space_group_IT_number 14
_symmetry_cell_setting monoclinic
_symmetry_space_group_name_Hall '-P 2yn'
_symmetry_space_group_name_H-M 'P 1 21/n 1'
_atom_sites_solution_hydrogens geom
_atom_sites_solution_primary direct
_atom_sites_solution_secondary difmap
_audit_creation_date 2012-02-22T13:12:18-00:00
_audit_creation_method 'WinGX routine CIF_UPDATE'
_cell_angle_alpha 90
_cell_angle_beta 114.389(6)
_cell_angle_gamma 90
_cell_formula_units_Z 4
_cell_length_a 7.4156(4)
_cell_length_b 24.0546(8)
_cell_length_c 8.2024(4)
_cell_measurement_reflns_used 375
_cell_measurement_temperature 295(2)
_cell_measurement_theta_max 52.0
_cell_measurement_theta_min 4.6
_cell_volume 1332.57(12)
_computing_structure_refinement 'SHELXL-97 (Sheldrick, 1997)'
_computing_structure_solution 'SHELXS-97 (Sheldrick, 1990)'
_diffrn_ambient_temperature 295(2)
_diffrn_measured_fraction_theta_full 0.982
_diffrn_measured_fraction_theta_max 0.982
_diffrn_measurement_device_type
;
Oxford Diffraction Xcalibur CCD
diffractometer
;
_diffrn_measurement_method '\w scan'
_diffrn_radiation_monochromator graphite
_diffrn_radiation_source 'fine-focus sealed tube'
_diffrn_radiation_type MoK\a
_diffrn_radiation_wavelength 0.71073
_diffrn_reflns_av_R_equivalents 0.0172
_diffrn_reflns_av_unetI/netI 0.0321
_diffrn_reflns_limit_h_max 9
_diffrn_reflns_limit_h_min -9
_diffrn_reflns_limit_k_max 29
_diffrn_reflns_limit_k_min -13
_diffrn_reflns_limit_l_max 10
_diffrn_reflns_limit_l_min -5
_diffrn_reflns_number 5653
_diffrn_reflns_theta_full 25.99
_diffrn_reflns_theta_max 25.99
_diffrn_reflns_theta_min 3.94
_diffrn_standards_number 27
_exptl_absorpt_coefficient_mu 0.096
_exptl_absorpt_correction_type none
_exptl_crystal_colour yellow
_exptl_crystal_density_diffrn 1.302
_exptl_crystal_density_method 'not measured'
_exptl_crystal_description block
_exptl_crystal_F_000 552
_exptl_crystal_size_max 0.38
_exptl_crystal_size_mid 0.31
_exptl_crystal_size_min 0.24
_refine_diff_density_max 0.158
_refine_diff_density_min -0.134
_refine_diff_density_rms 0.029
_refine_ls_extinction_method none
_refine_ls_goodness_of_fit_ref 1.018
_refine_ls_hydrogen_treatment mixed
_refine_ls_matrix_type full
_refine_ls_number_parameters 186
_refine_ls_number_reflns 2569
_refine_ls_number_restraints 0
_refine_ls_restrained_S_all 1.018
_refine_ls_R_factor_all 0.0642
_refine_ls_R_factor_gt 0.0417
_refine_ls_shift/su_max 0.005
_refine_ls_shift/su_mean 0
_refine_ls_structure_factor_coef Fsqd
_refine_ls_weighting_details 'calc w=1/[\s^2^(Fo^2^)+(0.0688P)^2^+0.0000P] where P=(Fo^2^+2Fc^2^)/3'
_refine_ls_weighting_scheme calc
_refine_ls_wR_factor_gt 0.1146
_refine_ls_wR_factor_ref 0.1198
_reflns_number_gt 1729
_reflns_number_total 2569
_reflns_threshold_expression >2sigma(I)
_cod_data_source_file cg301267h_si_002.cif
_cod_data_source_block 5H_gent
_cod_original_cell_volume 1332.57(11)
_cod_original_sg_symbol_H-M 'P 21/n'
_cod_database_code 4507041

loop_
_symmetry_equiv_pos_as_xyz
'x, y, z'
'-x+1/2, y+1/2, -z+1/2'
'-x, -y, -z'
'x-1/2, -y-1/2, z-1/2'

loop_
_atom_site_label
_atom_site_type_symbol
_atom_site_fract_x
_atom_site_fract_y
_atom_site_fract_z
_atom_site_U_iso_or_equiv
_atom_site_adp_type
_atom_site_occupancy
_atom_site_symmetry_multiplicity
_atom_site_calc_flag
_atom_site_refinement_flags
O3 O 0.6670(2) 0.04938(5) 0.41843(18) 0.0684(4) Uani 1 1 d .
O2 O 0.6448(2) 0.13640(5) 0.23445(15) 0.0657(4) Uani 1 1 d .
O4 O 0.6794(2) 0.18794(5) 0.96137(16) 0.0688(4) Uani 1 1 d .
O1 O 0.6573(2) 0.21966(5) 0.35432(18) 0.0870(5) Uani 1 1 d .
C6 C 0.6708(2) 0.17525(6) 0.67209(19) 0.0445(4) Uani 1 1 d .
H6 H 0.6678 0.2137 0.6594 0.053 Uiso 1 1 calc R
N1 N 0.1663(2) 0.18920(6) 0.6880(2) 0.0608(4) Uani 1 1 d .
C5 C 0.6791(2) 0.15263(6) 0.8294(2) 0.0451(4) Uani 1 1 d .
C2 C 0.6713(2) 0.08413(6) 0.5520(2) 0.0435(4) Uani 1 1 d .
C10 C 0.1782(2) 0.08515(7) 0.5749(2) 0.0550(5) Uani 1 1 d .
H10 H 0.1824 0.0491 0.5358 0.066 Uiso 1 1 calc R
C3 C 0.6796(2) 0.06140(6) 0.7105(2) 0.0501(4) Uani 1 1 d .
H3 H 0.6823 0.023 0.7242 0.06 Uiso 1 1 calc R
C4 C 0.6837(2) 0.09514(6) 0.8474(2) 0.0479(4) Uani 1 1 d .
H4 H 0.6897 0.0793 0.953 0.057 Uiso 1 1 calc R
C1 C 0.6668(2) 0.14196(6) 0.53150(19) 0.0393(4) Uani 1 1 d .
C7 C 0.6547(2) 0.16829(7) 0.3617(2) 0.0497(4) Uani 1 1 d .
C11 C 0.1940(2) 0.09305(7) 0.7475(2) 0.0559(4) Uani 1 1 d .
C9 C 0.1564(2) 0.12873(7) 0.4586(2) 0.0517(4) Uani 1 1 d .
C13 C 0.1421(3) 0.11997(9) 0.2720(3) 0.0794(6) Uani 1 1 d .
H13A H 0.2612 0.1026 0.2778 0.119 Uiso 1 1 calc R
H13B H 0.1251 0.1552 0.2125 0.119 Uiso 1 1 calc R
H13C H 0.0308 0.0965 0.2067 0.119 Uiso 1 1 calc R
C8 C 0.1513(3) 0.18132(7) 0.5213(2) 0.0586(5) Uani 1 1 d .
H8 H 0.1374 0.2118 0.4473 0.07 Uiso 1 1 calc R
C14 C 0.2202(3) 0.04543(9) 0.8743(3) 0.0862(7) Uani 1 1 d .
H14A H 0.3244 0.054 0.9887 0.129 Uiso 1 1 calc R
H14B H 0.2539 0.0124 0.8273 0.129 Uiso 1 1 calc R
H14C H 0.0991 0.0395 0.8877 0.129 Uiso 1 1 calc R
C12 C 0.1875(3) 0.14695(8) 0.8002(3) 0.0615(5) Uani 1 1 d .
H12 H 0.198 0.1541 0.9152 0.074 Uiso 1 1 calc R
H1O H 0.672(3) 0.0724(10) 0.331(3) 0.107(8) Uiso 1 1 d .
H1N H 0.150(3) 0.2276(9) 0.729(3) 0.086(6) Uiso 1 1 d .
H2O H 0.654(3) 0.1645(9) 1.051(3) 0.094(7) Uiso 1 1 d .

loop_
_atom_site_aniso_label
_atom_site_aniso_U_11
_atom_site_aniso_U_22
_atom_site_aniso_U_33
_atom_site_aniso_U_23
_atom_site_aniso_U_13
_atom_site_aniso_U_12
O3 0.1082(11) 0.0466(7) 0.0663(9) -0.0144(6) 0.0519(8) -0.0050(6)
O2 0.0936(10) 0.0714(8) 0.0440(7) -0.0046(6) 0.0404(7) -0.0068(6)
O4 0.1191(12) 0.0539(7) 0.0487(7) -0.0089(6) 0.0499(8) -0.0071(7)
O1 0.1636(15) 0.0507(8) 0.0681(9) 0.0151(6) 0.0694(10) 0.0032(8)
C6 0.0604(10) 0.0345(8) 0.0445(9) 0.0017(7) 0.0277(8) 0.0000(7)
N1 0.0655(10) 0.0516(9) 0.0683(11) -0.0165(8) 0.0307(8) 0.0011(7)
C5 0.0569(10) 0.0465(9) 0.0363(8) -0.0042(7) 0.0236(8) -0.0032(7)
C2 0.0516(10) 0.0392(9) 0.0452(9) -0.0063(7) 0.0254(8) -0.0018(6)
C10 0.0534(11) 0.0487(10) 0.0621(11) -0.0120(9) 0.0231(9) 0.0042(7)
C3 0.0643(11) 0.0349(8) 0.0550(10) 0.0047(7) 0.0285(9) 0.0006(7)
C4 0.0584(11) 0.0483(10) 0.0411(9) 0.0086(7) 0.0246(8) -0.0005(7)
C1 0.0430(9) 0.0407(9) 0.0373(8) 0.0007(6) 0.0196(7) -0.0017(6)
C7 0.0611(11) 0.0539(11) 0.0410(9) 0.0031(8) 0.0281(8) -0.0012(8)
C11 0.0532(11) 0.0587(11) 0.0577(11) -0.0007(9) 0.0250(9) 0.0065(8)
C9 0.0459(10) 0.0587(11) 0.0478(10) -0.0082(8) 0.0165(8) 0.0022(7)
C13 0.0768(15) 0.1050(16) 0.0528(12) -0.0115(11) 0.0230(11) 0.0050(11)
C8 0.0595(12) 0.0553(11) 0.0627(11) 0.0026(9) 0.0269(9) 0.0018(8)
C14 0.0933(17) 0.0838(15) 0.0897(16) 0.0230(12) 0.0459(14) 0.0178(12)
C12 0.0628(12) 0.0716(13) 0.0543(11) -0.0088(10) 0.0284(9) 0.0043(9)

loop_
_atom_type_symbol
_atom_type_description
_atom_type_scat_dispersion_real
_atom_type_scat_dispersion_imag
_atom_type_scat_source
C C 0.0033 0.0016 'International Tables Vol C Tables 4.2.6.8 and 6.1.1.4'
H H 0 0 'International Tables Vol C Tables 4.2.6.8 and 6.1.1.4'
N N 0.0061 0.0033 'International Tables Vol C Tables 4.2.6.8 and 6.1.1.4'
O O 0.0106 0.006 'International Tables Vol C Tables 4.2.6.8 and 6.1.1.4'

loop_
_geom_angle_atom_site_label_1
_geom_angle_atom_site_label_2
_geom_angle_atom_site_label_3
_geom_angle
C2 O3 H1O 105.2(15)
C5 O4 H2O 106.9(12)
C5 C6 C1 121.69(13)
C5 C6 H6 119.2
C1 C6 H6 119.2
C12 N1 C8 122.14(16)
C12 N1 H1N 117.8(11)
C8 N1 H1N 119.9(11)
O4 C5 C6 118.56(13)
O4 C5 C4 122.62(13)
C6 C5 C4 118.82(13)
O3 C2 C3 119.14(13)
O3 C2 C1 121.27(13)
C3 C2 C1 119.59(13)
C9 C10 C11 122.59(15)
C9 C10 H10 118.7
C11 C10 H10 118.7
C4 C3 C2 120.63(13)
C4 C3 H3 119.7
C2 C3 H3 119.7
C3 C4 C5 120.60(13)
C3 C4 H4 119.7
C5 C4 H4 119.7
C6 C1 C2 118.67(13)
C6 C1 C7 119.92(13)
C2 C1 C7 121.40(13)
O1 C7 O2 123.96(15)
O1 C7 C1 118.10(14)
O2 C7 C1 117.93(14)
C12 C11 C10 116.89(17)
C12 C11 C14 120.81(17)
C10 C11 C14 122.30(16)
C8 C9 C10 117.00(16)
C8 C9 C13 120.61(17)
C10 C9 C13 122.38(15)
C9 C13 H13A 109.5
C9 C13 H13B 109.5
H13A C13 H13B 109.5
C9 C13 H13C 109.5
H13A C13 H13C 109.5
H13B C13 H13C 109.5
N1 C8 C9 120.67(17)
N1 C8 H8 119.7
C9 C8 H8 119.7
C11 C14 H14A 109.5
C11 C14 H14B 109.5
H14A C14 H14B 109.5
C11 C14 H14C 109.5
H14A C14 H14C 109.5
H14B C14 H14C 109.5
N1 C12 C11 120.71(17)
N1 C12 H12 119.6
C11 C12 H12 119.6

loop_
_geom_bond_atom_site_label_1
_geom_bond_atom_site_label_2
_geom_bond_distance
O3 C2 1.3683(17)
O3 H1O 0.92(2)
O2 C7 1.2727(18)
O4 C5 1.3752(17)
O4 H2O 1.01(2)
O1 C7 1.238(2)
C6 C5 1.378(2)
C6 C1 1.3941(19)
C6 H6 0.93
N1 C12 1.336(2)
N1 C8 1.339(2)
N1 H1N 1.01(2)
C5 C4 1.390(2)
C2 C3 1.388(2)
C2 C1 1.400(2)
C10 C9 1.382(2)
C10 C11 1.384(2)
C10 H10 0.93
C3 C4 1.376(2)
C3 H3 0.93
C4 H4 0.93
C1 C7 1.499(2)
C11 C12 1.374(2)
C11 C14 1.505(3)
C9 C8 1.372(2)
C9 C13 1.504(3)
C13 H13A 0.96
C13 H13B 0.96
C13 H13C 0.96
C8 H8 0.93
C14 H14A 0.96
C14 H14B 0.96
C14 H14C 0.96
C12 H12 0.93
